data_7719533
loop_
_publ_author_name
'Adediwura, Sheyi C.'
'Wied, Jan K.'
'Litterscheid, Christian F.'
'Schmedt Auf der G&#xfc;nne, J&#xf6;rn'

_publ_section_title
;
 Stability, structure, dynamics and thermal properties of C-type aluminium
 tris-dihydrogen phosphate.
;
_journal_issue 45
_journal_name_full 'Dalton transactions (Cambridge, England : 2003)'
_journal_page_first 16727
_journal_page_last 16736
_journal_paper_doi 10.1039/d5dt02141c
_journal_volume 54
_journal_year 2025
_chemical_formula_moiety 'Al8 O72 P24'
_chemical_formula_structural 'Al4 (P4 O12)3'
_chemical_formula_sum 'Al8 O72 P24'
_chemical_formula_weight 2111.1792
_chemical_name_common 'Aluminium tris(catena-phosphate(V))'
_chemical_name_structure_type Al4(P4O12)3
_space_group_IT_number 220
_space_group_name_Hall 'I -4bd 2c 3'
_space_group_name_H-M_alt 'I -4 3 d'
_symmetry_cell_setting cubic
_symmetry_space_group_name_Hall 'I -4bd 2c 3'
_symmetry_space_group_name_H-M 'I -4 3 d'
_audit_update_record
;
2025-09-04 deposited with the CCDC.	2025-10-01 downloaded from the CCDC.
;
_cell_angle_alpha 90
_cell_angle_beta 90
_cell_angle_gamma 90
_cell_formula_units_Z 2
_cell_length_a 13.735(2)
_cell_length_b 13.735(2)
_cell_length_c 13.735(2)
_cell_measurement_temperature 298
_cell_measurement_theta_max 90
_cell_measurement_theta_min 0
_cell_volume 2591.1(7)
_diffrn_ambient_pressure 1
_diffrn_ambient_temperature 298
_diffrn_measurement_device_type 'Huber Guinier powder camera G621'
_diffrn_radiation_monochromator Ge-111
_diffrn_radiation_polarisn_ratio 0
_diffrn_radiation_probe x-ray
_diffrn_radiation_type 'Cu K\a~1~'
_diffrn_radiation_wavelength 1.540596
_diffrn_reflns_number 106
_diffrn_reflns_theta_max 90
_diffrn_source 'sealed X-ray tube'
_exptl_absorpt_coefficient_mu 10.240(5)
_exptl_crystal_density_diffrn 2.706(1)
_pd_char_colour white
_pd_char_particle_morphology powder
_pd_meas_number_of_points 3672
_pd_proc_ls_prof_R_factor 1.779
_pd_proc_ls_prof_wR_expected 3.189
_pd_proc_ls_prof_wR_factor 5.805
_pd_proc_number_of_points 3672
_refine_ls_goodness_of_fit_all 1.820
_refine_ls_matrix_type full
_refine_ls_number_parameters 40
_refine_ls_number_restraints 0
_refine_ls_R_factor_all 4.278
_refine_ls_shift/su_max 0.001
_refine_ls_shift/su_mean 1.820
_reflns_limit_h_max 15
_reflns_limit_h_min 0
_reflns_limit_k_max 15
_reflns_limit_k_min -15
_reflns_limit_l_max 15
_reflns_limit_l_min -15
_reflns_number_total 106
_cod_data_source_file d5dt02141c2.cif
_cod_data_source_block Al4P12O36
_cod_depositor_comments 'Adding full bibliography for 7719533--7719534.cif.'
_cod_original_cell_volume 2591.1(13)
_cod_database_code 7719533
_solution_special_details
; 

_computing_molecular_graphics     	  		'Diamond 4'
_computing_publication_material   	  		'TOPAS ACADEMIC 7.24'
_audit_creation_method		      	  		'TOPAS ACADEMIC 7.24'
_pd_calc_method                   	  		'Rietveld Refinement'
_computing_structure_refinement   	  		'TOPAS ACADEMIC 7.24'
;

loop_
_space_group_symop_operation_xyz
'x, y, z '
'-x, y+1/2, -z+1/2 '
'-x+1/4, -z-1/4, y-1/4 '
'-x+1/4, z+1/4, -y-1/4 '
'-x+1/2, -y, z+1/2 '
'-x+1/2, y, -z '
'-x-1/4, -z+1/4, y+1/4 '
'-x-1/4, z-1/4, -y+1/4 '
'-y, -z+1/2, x '
'-y, z+1/2, -x+1/2 '
'-y+1/4, -x-1/4, z-1/4 '
'-y+1/4, x+1/4, -z-1/4 '
'-y+1/2, -z, x+1/2 '
'-y+1/2, z, -x '
'-y-1/4, -x+1/4, z+1/4 '
'-y-1/4, x-1/4, -z+1/4 '
'-z, -x+1/2, y '
'-z, x+1/2, -y+1/2 '
'-z+1/4, -y-1/4, x-1/4 '
'-z+1/4, y+1/4, -x-1/4 '
'-z+1/2, -x, y+1/2 '
'-z+1/2, x, -y '
'-z-1/4, -y+1/4, x+1/4 '
'-z-1/4, y-1/4, -x+1/4 '
'z, -x, -y+1/2 '
'z, x, y '
'z+1/4, -y-1/4, -x+1/4 '
'z+1/4, y+1/4, x+1/4 '
'z+1/2, -x+1/2, -y '
'z+1/2, x+1/2, y+1/2 '
'z-1/4, -y+1/4, -x-1/4 '
'z-1/4, y-1/4, x-1/4 '
'y, -z, -x+1/2 '
'y, z, x '
'y+1/4, -x-1/4, -z+1/4 '
'y+1/4, x+1/4, z+1/4 '
'y+1/2, -z+1/2, -x '
'y+1/2, z+1/2, x+1/2 '
'y-1/4, -x+1/4, -z-1/4 '
'y-1/4, x-1/4, z-1/4 '
'x, -y, -z+1/2 '
'-x, -y+1/2, z '
'x+1/4, -z-1/4, -y+1/4 '
'x+1/4, z+1/4, y+1/4 '
'x+1/2, -y+1/2, -z '
'x+1/2, y+1/2, z+1/2 '
'x-1/4, -z+1/4, -y-1/4 '
'x-1/4, z-1/4, y-1/4 '

loop_
_atom_site_label
_atom_site_type_symbol
_atom_site_Wyckoff_symbol
_atom_site_symmetry_multiplicity
_atom_site_occupancy
_atom_site_fract_x
_atom_site_fract_y
_atom_site_fract_z
_atom_site_B_iso_or_equiv
Al1 Al 16c 16 1.0 0.1063(2) 0.1063(2) 0.1063(2) 0.77(10)
P1 P 48e 48 1.0 0.1197(1) 0.3316(2) 0.0469(2) 0.64(5)
O1 O 48e 48 1.0 0.1498(3) 0.2315(3) 0.0768(3) 0.61(6)
O2 O 48e 48 1.0 0.0179(3) 0.3611(3) 0.0597(3) 0.61(6)
O3 O 48e 48 1.0 0.1871(4) 0.4085(3) 0.1002(3) 0.61(6)

loop_
_atom_type_symbol
_atom_type_oxidation_number
P 5
Al 3
O -2

loop_
_geom_angle_atom_site_label_1
_geom_angle_atom_site_label_2
_geom_angle_atom_site_label_3
_geom_angle
_geom_angle_site_symmetry_1
_geom_angle_site_symmetry_2
_geom_angle_site_symmetry_3
Al1 O1 O2 115.9(2) . . .
Al1 O1 O3 158.8(3) . . .
Al1 O2 O3 84.46(15) . . .
P1 O2 O1 30.79(17) . . .
P1 O2 O3 37.33(18) . . .
P1 O3 O2 34.15(17) . . .

loop_
_geom_bond_atom_site_label_1
_geom_bond_atom_site_label_2
_geom_bond_distance
_geom_bond_site_symmetry_1
_geom_bond_site_symmetry_2
Al1 O1 1.865(6) . .
Al1 O2 3.759(6) . .
Al1 O3 4.297(6) . .
P1 O1 1.493(6) . .
P1 O3 1.589(9) . .
O1 O2 2.551(6) . .
O1 O3 2.505(8) . .
O2 O3 2.477(7) . .
